data_4067989
loop_
_publ_author_name
'B\"ottcher, Tobias'
'Shyshkov, Oleg'
'Bremer, Matthias'
'Bassil, Bassem S.'
'R\"oschenthaler, Gerd-Volker'

_publ_section_title
;
 Carbene Complexes of Phosphorus(V) Fluorides by Oxidative Addition of
 2,2-Difluorobis(dialkylamines) to Phosphorus(III) Halides
;
_journal_issue 4
_journal_name_full Organometallics
_journal_page_first 1278
_journal_paper_doi 10.1021/om2009827
_journal_volume 31
_journal_year 2012
_chemical_formula_sum 'C5 H10 F5 N2 P'
_chemical_formula_weight 224.12
_chemical_name_systematic
; 
 ? 
;
_space_group_IT_number 14
_symmetry_cell_setting monoclinic
_symmetry_space_group_name_Hall '-P 2yn'
_symmetry_space_group_name_H-M 'P 1 21/n 1'
_atom_sites_solution_hydrogens geom
_atom_sites_solution_primary direct
_atom_sites_solution_secondary difmap
_audit_creation_method SHELXL-97
_cell_angle_alpha 90.00
_cell_angle_beta 97.800(10)
_cell_angle_gamma 90.00
_cell_formula_units_Z 4
_cell_length_a 7.5940(10)
_cell_length_b 9.732(2)
_cell_length_c 11.589(2)
_cell_measurement_reflns_used 37
_cell_measurement_temperature 293(2)
_cell_measurement_theta_max 30.736
_cell_measurement_theta_min 8.058
_cell_volume 848.6(3)
_computing_cell_refinement 'Siemens XSCANS'
_computing_data_collection 'Siemens XSCANS'
_computing_data_reduction 'Siemens XSCANS'
_computing_molecular_graphics 'Siemens SHELXTL'
_computing_publication_material 'Siemens SHELXTL'
_computing_structure_refinement 'SHELXL-97 (Sheldrick, 2008)'
_computing_structure_solution 'SHELXS-97 (Sheldrick, 2008)'
_diffrn_ambient_temperature 293(2)
_diffrn_measured_fraction_theta_full 0.995
_diffrn_measured_fraction_theta_max 0.995
_diffrn_measurement_method '2\q/\w scans'
_diffrn_radiation_monochromator graphite
_diffrn_radiation_source 'fine-focus sealed tube'
_diffrn_radiation_type MoK\a
_diffrn_radiation_wavelength 0.71073
_diffrn_reflns_av_R_equivalents 0.0486
_diffrn_reflns_av_sigmaI/netI 0.0431
_diffrn_reflns_limit_h_max 4
_diffrn_reflns_limit_h_min -9
_diffrn_reflns_limit_k_max 9
_diffrn_reflns_limit_k_min -12
_diffrn_reflns_limit_l_max 15
_diffrn_reflns_limit_l_min -15
_diffrn_reflns_number 2698
_diffrn_reflns_theta_full 27.50
_diffrn_reflns_theta_max 27.50
_diffrn_reflns_theta_min 2.74
_exptl_absorpt_coefficient_mu 0.363
_exptl_absorpt_correction_T_max 0
_exptl_absorpt_correction_T_min 0
_exptl_absorpt_correction_type multi-scan
_exptl_absorpt_process_details SADABS
_exptl_crystal_colour colorless
_exptl_crystal_density_diffrn 1.754
_exptl_crystal_density_method 'not measured'
_exptl_crystal_F_000 456
_exptl_crystal_size_max 0.9
_exptl_crystal_size_mid 0.4
_exptl_crystal_size_min 0.4
_refine_diff_density_max 0.376
_refine_diff_density_min -0.530
_refine_diff_density_rms 0.085
_refine_ls_extinction_method none
_refine_ls_goodness_of_fit_ref 1.028
_refine_ls_hydrogen_treatment constr
_refine_ls_matrix_type full
_refine_ls_number_parameters 118
_refine_ls_number_reflns 1947
_refine_ls_number_restraints 0
_refine_ls_restrained_S_all 1.028
_refine_ls_R_factor_all 0.0540
_refine_ls_R_factor_gt 0.0473
_refine_ls_shift/su_max 0.000
_refine_ls_shift/su_mean 0.000
_refine_ls_structure_factor_coef Fsqd
_refine_ls_weighting_details 'calc w=1/[\s^2^(Fo^2^)+(0.0700P)^2^+1.0000P] where P=(Fo^2^+2Fc^2^)/3'
_refine_ls_weighting_scheme calc
_refine_ls_wR_factor_gt 0.1326
_refine_ls_wR_factor_ref 0.1373
_reflns_number_gt 1689
_reflns_number_total 1947
_reflns_threshold_expression >2sigma(I)
_cod_data_source_file om2009827_si_003.cif
_cod_data_source_block NHC-PF5
_cod_depositor_comments
;
The following automatic conversions were performed:

'_symmetry_cell_setting' value 'Monoclinic' changed to 'monoclinic'
according to /home/saulius/struct/CIF-dictionaries/cif_core.dic
dictionary named 'cif_core.dic' version 2.4.1 from 2010-06-29.

Automatic conversion script
Id: cif_fix_values 1715 2011-07-08 13:25:40Z adriana 
;
_cod_original_sg_symbol_H-M P2(1)/n
_cod_database_code 4067989

loop_
_symmetry_equiv_pos_as_xyz
'x, y, z'
'-x+1/2, y+1/2, -z+1/2'
'-x, -y, -z'
'x-1/2, -y-1/2, z-1/2'

loop_
_atom_site_label
_atom_site_type_symbol
_atom_site_fract_x
_atom_site_fract_y
_atom_site_fract_z
_atom_site_U_iso_or_equiv
_atom_site_adp_type
_atom_site_occupancy
_atom_site_symmetry_multiplicity
_atom_site_calc_flag
_atom_site_refinement_flags
P1 P 0.02254(8) 0.54826(6) 0.76528(5) 0.0242(2) Uani 1 1 d .
F1 F 0.16577(19) 0.52460(18) 0.87928(14) 0.0368(4) Uani 1 1 d .
F2 F 0.1104(2) 0.69408(16) 0.74343(14) 0.0385(4) Uani 1 1 d .
F3 F -0.0660(2) 0.40198(16) 0.78768(15) 0.0392(4) Uani 1 1 d .
F4 F -0.1211(2) 0.5723(2) 0.65244(13) 0.0419(4) Uani 1 1 d .
F5 F 0.1522(2) 0.47517(18) 0.68650(15) 0.0402(4) Uani 1 1 d .
N1 N -0.0825(3) 0.7307(2) 0.93729(18) 0.0303(5) Uani 1 1 d .
N2 N -0.3040(3) 0.6075(2) 0.85474(19) 0.0302(5) Uani 1 1 d .
C1 C -0.1320(3) 0.6346(2) 0.85941(19) 0.0228(4) Uani 1 1 d .
C2 C 0.0932(4) 0.7878(3) 0.9776(3) 0.0408(7) Uani 1 1 d .
H2A H 0.1778 0.7517 0.9310 0.061 Uiso 1 1 calc R
H2B H 0.1280 0.7630 1.0576 0.061 Uiso 1 1 calc R
H2C H 0.0890 0.8860 0.9705 0.061 Uiso 1 1 calc R
C3 C -0.2311(4) 0.7744(3) 0.9981(2) 0.0379(6) Uani 1 1 d .
H3A H -0.2531 0.8721 0.9885 0.045 Uiso 1 1 calc R
H3B H -0.2079 0.7530 1.0805 0.045 Uiso 1 1 calc R
C4 C -0.3858(4) 0.6913(3) 0.9385(2) 0.0367(6) Uani 1 1 d .
H4A H -0.4368 0.6340 0.9939 0.044 Uiso 1 1 calc R
H4B H -0.4776 0.7506 0.8992 0.044 Uiso 1 1 calc R
C5 C -0.4171(4) 0.5124(4) 0.7816(3) 0.0487(8) Uani 1 1 d .
H5A H -0.3475 0.4643 0.7313 0.073 Uiso 1 1 calc R
H5B H -0.5101 0.5626 0.7353 0.073 Uiso 1 1 calc R
H5C H -0.4685 0.4476 0.8298 0.073 Uiso 1 1 calc R

loop_
_atom_site_aniso_label
_atom_site_aniso_U_11
_atom_site_aniso_U_22
_atom_site_aniso_U_33
_atom_site_aniso_U_23
_atom_site_aniso_U_13
_atom_site_aniso_U_12
P1 0.0211(3) 0.0271(3) 0.0260(3) -0.0007(2) 0.0093(2) 0.0009(2)
F1 0.0252(7) 0.0490(10) 0.0360(8) 0.0017(7) 0.0034(6) 0.0091(7)
F2 0.0402(9) 0.0338(8) 0.0475(9) 0.0007(7) 0.0278(7) -0.0059(7)
F3 0.0421(9) 0.0285(8) 0.0506(9) -0.0047(7) 0.0201(7) -0.0050(7)
F4 0.0351(8) 0.0663(11) 0.0245(7) 0.0000(7) 0.0054(6) 0.0058(8)
F5 0.0367(8) 0.0443(9) 0.0439(9) -0.0079(7) 0.0212(7) 0.0072(7)
N1 0.0324(11) 0.0293(10) 0.0328(10) -0.0052(8) 0.0172(9) -0.0034(9)
N2 0.0190(9) 0.0399(12) 0.0336(10) 0.0017(9) 0.0101(8) 0.0020(8)
C1 0.0211(10) 0.0251(10) 0.0234(10) 0.0061(8) 0.0076(8) 0.0010(8)
C2 0.0453(16) 0.0400(15) 0.0397(14) -0.0140(12) 0.0157(12) -0.0181(13)
C3 0.0476(16) 0.0335(13) 0.0380(13) 0.0007(11) 0.0253(12) 0.0090(12)
C4 0.0327(13) 0.0408(14) 0.0416(14) 0.0101(12) 0.0232(11) 0.0091(11)
C5 0.0244(13) 0.080(2) 0.0420(15) -0.0063(16) 0.0060(11) -0.0175(15)

loop_
_atom_type_symbol
_atom_type_description
_atom_type_scat_dispersion_real
_atom_type_scat_dispersion_imag
_atom_type_scat_source
C C 0.0033 0.0016 'International Tables Vol C Tables 4.2.6.8 and 6.1.1.4'
H H 0.0000 0.0000 'International Tables Vol C Tables 4.2.6.8 and 6.1.1.4'
N N 0.0061 0.0033 'International Tables Vol C Tables 4.2.6.8 and 6.1.1.4'
F F 0.0171 0.0103 'International Tables Vol C Tables 4.2.6.8 and 6.1.1.4'
P P 0.1023 0.0942 'International Tables Vol C Tables 4.2.6.8 and 6.1.1.4'

loop_
_geom_angle_atom_site_label_1
_geom_angle_atom_site_label_2
_geom_angle_atom_site_label_3
_geom_angle
F5 P1 F4 90.17(9)
F5 P1 F2 90.10(9)
F4 P1 F2 89.65(10)
F5 P1 F3 90.09(9)
F4 P1 F3 90.43(10)
F2 P1 F3 179.79(9)
F5 P1 F1 90.29(9)
F4 P1 F1 179.54(9)
F2 P1 F1 90.39(9)
F3 P1 F1 89.52(9)
F5 P1 C1 179.75(10)
F4 P1 C1 89.93(9)
F2 P1 C1 90.13(9)
F3 P1 C1 89.68(9)
F1 P1 C1 89.61(9)
C1 N1 C2 130.6(2)
C1 N1 C3 111.5(2)
C2 N1 C3 117.6(2)
C1 N2 C5 130.6(2)
C1 N2 C4 111.4(2)
C5 N2 C4 118.0(2)
N2 C1 N1 110.9(2)
N2 C1 P1 124.73(18)
N1 C1 P1 124.41(17)
N1 C3 C4 103.1(2)
N2 C4 C3 103.06(19)

loop_
_geom_bond_atom_site_label_1
_geom_bond_atom_site_label_2
_geom_bond_distance
P1 F5 1.5980(15)
P1 F4 1.6025(16)
P1 F2 1.6029(16)
P1 F3 1.6104(17)
P1 F1 1.6098(16)
P1 C1 1.903(2)
N1 C1 1.319(3)
N1 C2 1.462(3)
N1 C3 1.471(3)
N2 C1 1.326(3)
N2 C5 1.455(4)
N2 C4 1.469(3)
C3 C4 1.513(4)
